data_4512884
loop_
_publ_author_name
'Si, Chang-Dai'
'Hu, Dong-Cheng'
'Fan, Yan'
'Wu, Yu'
'Yao, Xiao-Qiang'
'Yang, Yun-Xia'
'Liu, Jia-Cheng'

_publ_section_title
;
 Seven Coordination Polymers Derived from Semirigid Tetracarboxylic Acids
 and N-Donor Ligands: Topological Structures, Unusual Magnetic Properties,
 and Photoluminescences
;
_journal_issue 5
_journal_name_full 'Crystal Growth &amp; Design'
_journal_page_first 2419
_journal_paper_doi 10.1021/acs.cgd.5b00205
_journal_volume 15
_journal_year 2015
_chemical_formula_sum 'C124 H104 N12 Ni7 O52'
_chemical_formula_weight 3005.16
_chemical_name_systematic
; 
 ? 
;
_space_group_IT_number 2
_symmetry_cell_setting triclinic
_symmetry_space_group_name_Hall '-P 1'
_symmetry_space_group_name_H-M 'P -1'
_atom_sites_solution_hydrogens geom
_atom_sites_solution_primary direct
_atom_sites_solution_secondary difmap
_audit_creation_method SHELXL-97
_cell_angle_alpha 89.390(5)
_cell_angle_beta 81.837(5)
_cell_angle_gamma 87.109(6)
_cell_formula_units_Z 1
_cell_length_a 10.0879(7)
_cell_length_b 11.3386(8)
_cell_length_c 28.2595(16)
_cell_measurement_reflns_used 5948
_cell_measurement_temperature 293(2)
_cell_measurement_theta_max 26.1270
_cell_measurement_theta_min 2.7680
_cell_volume 3195.6(4)
_computing_structure_refinement 'SHELXL-97 (Sheldrick, 2008)'
_computing_structure_solution 'SHELXS-97 (Sheldrick, 2008)'
_diffrn_ambient_temperature 293(2)
_diffrn_measured_fraction_theta_full 0.997
_diffrn_measured_fraction_theta_max 0.997
_diffrn_measurement_device_type 'SuperNova, Dual, Cu at zero, Eos'
_diffrn_measurement_method '\w scans'
_diffrn_radiation_monochromator graphite
_diffrn_radiation_source 'fine-focus sealed tube'
_diffrn_radiation_type MoK\a
_diffrn_radiation_wavelength 0.71073
_diffrn_reflns_av_R_equivalents 0.0471
_diffrn_reflns_av_sigmaI/netI 0.0700
_diffrn_reflns_limit_h_max 11
_diffrn_reflns_limit_h_min -11
_diffrn_reflns_limit_k_max 13
_diffrn_reflns_limit_k_min -12
_diffrn_reflns_limit_l_max 33
_diffrn_reflns_limit_l_min -32
_diffrn_reflns_number 22475
_diffrn_reflns_theta_full 25.01
_diffrn_reflns_theta_max 25.01
_diffrn_reflns_theta_min 2.95
_exptl_absorpt_coefficient_mu 1.108
_exptl_absorpt_correction_T_max 0.7847
_exptl_absorpt_correction_T_min 0.7467
_exptl_absorpt_correction_type multi-scan
_exptl_absorpt_process_details sadabs
_exptl_crystal_colour green
_exptl_crystal_density_diffrn 1.562
_exptl_crystal_density_method 'not measured'
_exptl_crystal_description block
_exptl_crystal_F_000 1544
_exptl_crystal_size_max 0.28
_exptl_crystal_size_mid 0.27
_exptl_crystal_size_min 0.23
_platon_squeeze_details
;
;
_refine_diff_density_max 1.117
_refine_diff_density_min -0.628
_refine_diff_density_rms 0.094
_refine_ls_extinction_method none
_refine_ls_goodness_of_fit_ref 1.075
_refine_ls_hydrogen_treatment constr
_refine_ls_matrix_type full
_refine_ls_number_parameters 900
_refine_ls_number_reflns 11225
_refine_ls_number_restraints 0
_refine_ls_restrained_S_all 1.075
_refine_ls_R_factor_all 0.0780
_refine_ls_R_factor_gt 0.0604
_refine_ls_shift/su_max 0.000
_refine_ls_shift/su_mean 0.000
_refine_ls_structure_factor_coef Fsqd
_refine_ls_weighting_details 'calc w=1/[\s^2^(Fo^2^)+(0.0521P)^2^+8.5584P] where P=(Fo^2^+2Fc^2^)/3'
_refine_ls_weighting_scheme calc
_refine_ls_wR_factor_gt 0.1461
_refine_ls_wR_factor_ref 0.1551
_reflns_number_gt 8734
_reflns_number_total 11225
_reflns_threshold_expression >2sigma(I)
_cod_data_source_file cg5b00205_si_001.cif
_cod_data_source_block 5
_cod_depositor_comments
;
The following automatic conversions were performed:

'_symmetry_cell_setting' value 'Triclinic' changed to 'triclinic'
according to
/usr/data/users/saulius/crontab/automatic-downloads/rss-feeds/ACS/lib/dictionaries/cif_core.dic
dictionary named 'cif_core.dic' version 2.4.2 from 2011-04-26.

Automatic conversion script
Id: cif_fix_values 3143 2015-03-26 13:38:13Z robertas 

 Adding full bibliography for 4512880--4512886.cif.
;
_cod_original_sg_symbol_H-M P-1
_cod_database_code 4512884

loop_
_symmetry_equiv_pos_as_xyz
'x, y, z'
'-x, -y, -z'

loop_
_atom_site_label
_atom_site_type_symbol
_atom_site_fract_x
_atom_site_fract_y
_atom_site_fract_z
_atom_site_U_iso_or_equiv
_atom_site_adp_type
_atom_site_occupancy
_atom_site_symmetry_multiplicity
_atom_site_calc_flag
_atom_site_refinement_flags
_atom_site_disorder_assembly
_atom_site_disorder_group
C1 C 1.1956(5) 0.0932(4) 0.15144(17) 0.0242(11) Uani 1 1 d . . .
C2 C 1.0624(4) 0.1070(4) 0.18308(16) 0.0215(10) Uani 1 1 d . . .
C3 C 0.9450(4) 0.0935(4) 0.16348(17) 0.0225(10) Uani 1 1 d . . .
H3 H 0.9478 0.0825 0.1308 0.027 Uiso 1 1 calc R . .
C4 C 0.8231(4) 0.0965(4) 0.19384(16) 0.0208(10) Uani 1 1 d . . .
C5 C 0.8178(5) 0.1143(4) 0.24244(17) 0.0238(11) Uani 1 1 d . . .
H5 H 0.7360 0.1150 0.2624 0.029 Uiso 1 1 calc R . .
C6 C 0.9344(5) 0.1309(5) 0.26114(16) 0.0237(11) Uani 1 1 d . . .
C7 C 1.0575(4) 0.1267(4) 0.23151(17) 0.0243(11) Uani 1 1 d . . .
H7 H 1.1361 0.1371 0.2443 0.029 Uiso 1 1 calc R . .
C8 C 0.6957(4) 0.0791(4) 0.17387(17) 0.0208(10) Uani 1 1 d . . .
C9 C 0.8324(5) 0.1722(5) 0.34219(17) 0.0289(12) Uani 1 1 d . . .
C10 C 0.8290(5) 0.1161(5) 0.38608(17) 0.0285(12) Uani 1 1 d . . .
H10 H 0.8968 0.0609 0.3912 0.034 Uiso 1 1 calc R . .
C11 C 0.7241(5) 0.1426(5) 0.42247(17) 0.0282(11) Uani 1 1 d . . .
C12 C 0.6199(5) 0.2235(5) 0.41427(17) 0.0282(11) Uani 1 1 d . . .
C13 C 0.6269(6) 0.2798(5) 0.36986(19) 0.0352(13) Uani 1 1 d . . .
H13 H 0.5593 0.3347 0.3642 0.042 Uiso 1 1 calc R . .
C14 C 0.7338(5) 0.2546(5) 0.33387(17) 0.0303(12) Uani 1 1 d . . .
H14 H 0.7383 0.2933 0.3045 0.036 Uiso 1 1 calc R . .
C15 C 0.7325(5) 0.0858(5) 0.47052(18) 0.0292(12) Uani 1 1 d . . .
C16 C 0.4980(6) 0.2435(5) 0.45035(18) 0.0353(13) Uani 1 1 d . . .
C17 C 1.0690(7) 0.2435(6) 0.0225(2) 0.0552(19) Uani 1 1 d . . .
C18 C 1.0471(6) 0.3481(5) 0.0566(2) 0.0406(14) Uani 1 1 d . A .
C19 C 1.1209(7) 0.4519(6) 0.0529(2) 0.0505(17) Uani 1 1 d . . .
C20 C 1.0916(7) 0.5341(6) 0.0888(2) 0.0528(17) Uani 1 1 d . A .
H20 H 1.1377 0.6034 0.0864 0.063 Uiso 1 1 calc R . .
C21 C 0.9966(6) 0.5179(5) 0.1284(2) 0.0435(15) Uani 1 1 d . . .
H21 H 0.9805 0.5745 0.1524 0.052 Uiso 1 1 calc R A .
C22 C 0.9262(5) 0.4165(5) 0.13164(17) 0.0291(12) Uani 1 1 d . A .
C23 C 0.9498(5) 0.3344(5) 0.09553(18) 0.0321(12) Uani 1 1 d . . .
H23A H 0.8988 0.2680 0.0974 0.039 Uiso 1 1 calc R A .
C24 C 0.8268(5) 0.4447(4) 0.21347(17) 0.0242(11) Uani 1 1 d . A .
C25 C 0.9429(5) 0.4562(4) 0.23361(18) 0.0262(11) Uani 1 1 d . . .
H25 H 1.0259 0.4331 0.2167 0.031 Uiso 1 1 calc R . .
C26 C 0.9345(4) 0.5021(4) 0.27912(17) 0.0212(10) Uani 1 1 d . . .
C27 C 0.8101(4) 0.5362(4) 0.30451(17) 0.0217(10) Uani 1 1 d . . .
H27 H 0.8045 0.5676 0.3350 0.026 Uiso 1 1 calc R . .
C28 C 0.6941(4) 0.5231(4) 0.28391(17) 0.0213(10) Uani 1 1 d . . .
C29 C 0.7030(5) 0.4776(4) 0.23818(17) 0.0228(10) Uani 1 1 d . . .
H29 H 0.6258 0.4694 0.2243 0.027 Uiso 1 1 calc R . .
C30 C 1.0593(4) 0.5172(4) 0.30136(18) 0.0229(11) Uani 1 1 d . . .
C31 C 0.5613(5) 0.5542(4) 0.31413(17) 0.0242(11) Uani 1 1 d . . .
C32 C 1.2291(9) 0.4904(7) 0.0142(3) 0.073(2) Uani 1 1 d . A .
C33 C 0.6504(5) -0.1333(6) 0.3450(2) 0.0390(14) Uani 1 1 d . . .
H33 H 0.5603 -0.1104 0.3530 0.047 Uiso 1 1 calc R . .
C34 C 0.7026(6) -0.1400(5) 0.29732(19) 0.0379(14) Uani 1 1 d . . .
H34 H 0.6475 -0.1221 0.2742 0.046 Uiso 1 1 calc R . .
C35 C 0.8354(5) -0.1730(5) 0.28359(18) 0.0282(11) Uani 1 1 d . . .
C36 C 0.9124(5) -0.1943(5) 0.32053(19) 0.0353(13) Uani 1 1 d . . .
H36 H 1.0038 -0.2136 0.3135 0.042 Uiso 1 1 calc R . .
C37 C 0.8515(5) -0.1864(5) 0.36761(19) 0.0352(13) Uani 1 1 d . . .
H37 H 0.9042 -0.2019 0.3916 0.042 Uiso 1 1 calc R . .
C38 C 0.8950(5) -0.1857(4) 0.23274(18) 0.0294(12) Uani 1 1 d . . .
C39 C 0.8148(6) -0.2027(5) 0.19693(19) 0.0349(13) Uani 1 1 d . . .
H39 H 0.7237 -0.2132 0.2053 0.042 Uiso 1 1 calc R . .
C40 C 0.8699(6) -0.2040(5) 0.1497(2) 0.0424(15) Uani 1 1 d . . .
H40 H 0.8134 -0.2136 0.1268 0.051 Uiso 1 1 calc R . .
C41 C 1.0786(6) -0.1824(5) 0.16877(19) 0.0390(14) Uani 1 1 d . . .
H41 H 1.1705 -0.1781 0.1596 0.047 Uiso 1 1 calc R . .
C42 C 1.0305(5) -0.1784(5) 0.21709(19) 0.0361(13) Uani 1 1 d . . .
H42 H 1.0897 -0.1707 0.2392 0.043 Uiso 1 1 calc R . .
C43 C 0.3515(5) 0.2744(5) 0.30359(18) 0.0293(12) Uani 1 1 d . . .
H43 H 0.4064 0.3123 0.2795 0.035 Uiso 1 1 calc R . .
C44 C 0.3518(5) 0.1535(5) 0.30277(18) 0.0282(11) Uani 1 1 d . . .
H44 H 0.4060 0.1113 0.2787 0.034 Uiso 1 1 calc R . .
C45 C 0.2687(5) 0.0934(4) 0.33900(17) 0.0245(11) Uani 1 1 d . . .
C46 C 0.1955(5) 0.1625(5) 0.37402(19) 0.0312(12) Uani 1 1 d . . .
H46 H 0.1424 0.1271 0.3993 0.037 Uiso 1 1 calc R . .
C47 C 0.2000(5) 0.2835(5) 0.3721(2) 0.0329(12) Uani 1 1 d . . .
H47 H 0.1479 0.3274 0.3962 0.039 Uiso 1 1 calc R . .
C48 C 0.2630(5) -0.0377(4) 0.33883(17) 0.0245(11) Uani 1 1 d . . .
C49 C 0.2979(5) -0.1023(5) 0.29736(19) 0.0333(12) Uani 1 1 d . . .
H49 H 0.3243 -0.0641 0.2685 0.040 Uiso 1 1 calc R . .
C50 C 0.2934(5) -0.2236(5) 0.29887(19) 0.0320(12) Uani 1 1 d . . .
H50 H 0.3162 -0.2646 0.2703 0.038 Uiso 1 1 calc R . .
C51 C 0.2207(5) -0.2227(5) 0.37831(18) 0.0283(11) Uani 1 1 d . . .
H51 H 0.1923 -0.2630 0.4065 0.034 Uiso 1 1 calc R . .
C52 C 0.2215(5) -0.1014(5) 0.37997(18) 0.0282(11) Uani 1 1 d . . .
H52 H 0.1940 -0.0621 0.4087 0.034 Uiso 1 1 calc R . .
C53 C 1.5592(5) 0.3228(5) 0.10862(19) 0.0338(13) Uani 1 1 d . . .
H53 H 1.6200 0.2806 0.0865 0.041 Uiso 1 1 calc R . .
C54 C 1.5565(6) 0.4437(5) 0.10607(19) 0.0366(13) Uani 1 1 d . . .
H54 H 1.6123 0.4812 0.0822 0.044 Uiso 1 1 calc R . .
C55 C 1.4704(5) 0.5093(4) 0.13917(17) 0.0260(11) Uani 1 1 d . . .
C56 C 1.3888(5) 0.4478(5) 0.17369(19) 0.0308(12) Uani 1 1 d . . .
H56 H 1.3299 0.4882 0.1970 0.037 Uiso 1 1 calc R . .
C57 C 1.3962(5) 0.3263(5) 0.17296(18) 0.0301(12) Uani 1 1 d . . .
H57 H 1.3398 0.2866 0.1960 0.036 Uiso 1 1 calc R . .
C58 C 1.4720(5) 0.6408(4) 0.13838(17) 0.0257(11) Uani 1 1 d . . .
C59 C 1.4823(6) 0.7048(5) 0.0963(2) 0.0417(14) Uani 1 1 d . . .
H59 H 1.4849 0.6658 0.0674 0.050 Uiso 1 1 calc R . .
C60 C 1.4889(6) 0.8252(5) 0.09680(19) 0.0369(13) Uani 1 1 d . . .
H60 H 1.4958 0.8656 0.0678 0.044 Uiso 1 1 calc R . .
C61 C 1.4750(5) 0.8259(5) 0.17762(19) 0.0319(12) Uani 1 1 d . . .
H61 H 1.4719 0.8668 0.2061 0.038 Uiso 1 1 calc R . .
C62 C 1.4681(5) 0.7044(5) 0.17988(18) 0.0316(12) Uani 1 1 d . . .
H62 H 1.4608 0.6659 0.2093 0.038 Uiso 1 1 calc R . .
N1 N 0.2587(4) -0.2861(3) 0.33848(13) 0.0206(9) Uani 1 1 d . . .
N2 N 1.4800(4) 0.2616(4) 0.14095(14) 0.0218(9) Uani 1 1 d . . .
N3 N 0.2758(4) 0.3414(4) 0.33733(14) 0.0228(9) Uani 1 1 d . . .
N4 N 1.4858(4) 0.8877(4) 0.13716(13) 0.0208(9) Uani 1 1 d . . .
N5 N 0.7219(4) -0.1578(4) 0.38037(15) 0.0325(10) Uani 1 1 d . . .
N6 N 1.0013(5) -0.1921(4) 0.13457(16) 0.0379(11) Uani 1 1 d . . .
Ni1 Ni 1.48654(5) 0.07543(5) 0.13887(2) 0.01842(15) Uani 1 1 d . . .
Ni2 Ni 0.63086(7) -0.15981(6) 0.45153(2) 0.03209(19) Uani 1 1 d . . .
Ni3 Ni 1.0000 0.0000 0.0000 0.0242(2) Uani 1 2 d S . .
Ni4 Ni 0.26981(6) 0.52738(5) 0.33575(2) 0.02085(16) Uani 1 1 d . . .
O1 O 1.1982(3) 0.0960(4) 0.10742(12) 0.0384(10) Uani 1 1 d . . .
O2 O 1.2976(3) 0.0794(3) 0.17285(11) 0.0238(7) Uani 1 1 d . . .
O3 O 0.6978(3) 0.0748(3) 0.12849(11) 0.0246(7) Uani 1 1 d . . .
O4 O 0.5867(3) 0.0703(3) 0.20136(11) 0.0246(8) Uani 1 1 d . . .
O5 O 0.9445(3) 0.1431(4) 0.30917(12) 0.0361(9) Uani 1 1 d . . .
O6 O 0.7481(4) 0.1511(4) 0.50464(14) 0.0493(11) Uani 1 1 d . . .
O7 O 0.7327(4) -0.0250(4) 0.47403(13) 0.0382(9) Uani 1 1 d . . .
O8 O 0.4721(4) 0.1616(3) 0.48012(12) 0.0341(9) Uani 1 1 d . . .
O9 O 0.4292(5) 0.3378(4) 0.45019(16) 0.0679(16) Uani 1 1 d . . .
O10 O 1.1203(12) 0.2569(8) -0.0218(3) 0.055(3) Uani 0.50 1 d P A 1
O11 O 0.9938(4) 0.1621(3) 0.03066(13) 0.0333(9) Uani 1 1 d . A .
O12 O 1.3180(12) 0.4015(10) -0.0080(4) 0.071(3) Uani 0.50 1 d P A 2
O13 O 1.2754(6) 0.5849(5) 0.0145(2) 0.091(2) Uani 1 1 d . . .
O14 O 0.8266(3) 0.3932(3) 0.16884(12) 0.0339(9) Uani 1 1 d . . .
O15 O 1.1706(3) 0.5233(3) 0.27440(12) 0.0288(8) Uani 1 1 d . . .
O16 O 1.0541(3) 0.5248(3) 0.34595(12) 0.0271(8) Uani 1 1 d . . .
O17 O 0.4558(3) 0.5250(3) 0.29748(12) 0.0270(8) Uani 1 1 d . . .
O18 O 0.5612(4) 0.6020(4) 0.35292(15) 0.0543(13) Uani 1 1 d . . .
O19 O 1.4578(3) 0.0805(3) 0.06804(12) 0.0273(8) Uani 1 1 d . . .
H19A H 1.5105 0.1296 0.0522 0.041 Uiso 1 1 d R . .
H19B H 1.3757 0.1035 0.0658 0.041 Uiso 1 1 d R . .
O20 O 0.4737(4) -0.0489(4) 0.43524(12) 0.0368(9) Uani 1 1 d . . .
H20A H 0.4879 0.0194 0.4462 0.044 Uiso 1 1 d R . .
H20B H 0.4048 -0.0847 0.4487 0.044 Uiso 1 1 d R . .
O21 O 0.5139(5) -0.2967(5) 0.43739(16) 0.0704(15) Uani 1 1 d . . .
H21C H 0.4441 -0.2685 0.4268 0.106 Uiso 1 1 d R . .
H21D H 0.5585 -0.3422 0.4166 0.106 Uiso 1 1 d R . .
O22 O 0.7764(5) -0.2785(4) 0.47381(18) 0.0710(16) Uani 1 1 d . . .
H22A H 0.7547 -0.3578 0.4674 0.107 Uiso 1 1 d R . .
H22B H 0.7767 -0.2693 0.5075 0.107 Uiso 1 1 d R . .
O23 O 1.1120(4) -0.0684(3) 0.05120(12) 0.0344(9) Uani 1 1 d . A .
H23C H 1.0941 -0.0276 0.0766 0.052 Uiso 1 1 d R . .
H23D H 1.0923 -0.1395 0.0573 0.052 Uiso 1 1 d R . .
O24 O 0.8205(4) -0.0266(4) 0.04271(13) 0.0417(10) Uani 1 1 d . A .
H24A H 0.8170 0.0086 0.0701 0.063 Uiso 1 1 d R . .
H24B H 0.8114 -0.1016 0.0481 0.063 Uiso 1 1 d R . .
O25 O 0.3068(4) 0.5198(3) 0.40578(13) 0.0392(10) Uani 1 1 d . . .
H25A H 0.3384 0.5668 0.4211 0.059 Uiso 1 1 d R . .
H25B H 0.3479 0.4610 0.4156 0.059 Uiso 1 1 d R . .
O26 O 0.6410(4) 0.1870(4) 0.00315(14) 0.0472(11) Uani 1 1 d . . .
H26A H 0.7090 0.1395 0.0051 0.057 Uiso 1 1 d R . .
H26B H 0.6552 0.2596 -0.0042 0.057 Uiso 1 1 d R . .
O10B O 1.2013(11) 0.2221(9) 0.0018(4) 0.065(3) Uani 0.50 1 d P A 2
O12B O 1.2338(12) 0.4350(9) -0.0293(4) 0.064(3) Uani 0.50 1 d P A 1

loop_
_atom_site_aniso_label
_atom_site_aniso_U_11
_atom_site_aniso_U_22
_atom_site_aniso_U_33
_atom_site_aniso_U_23
_atom_site_aniso_U_13
_atom_site_aniso_U_12
C1 0.021(3) 0.023(3) 0.029(3) -0.003(2) -0.004(2) -0.006(2)
C2 0.017(2) 0.025(3) 0.023(2) -0.001(2) -0.0015(18) -0.0015(19)
C3 0.020(2) 0.023(3) 0.024(2) 0.001(2) -0.0027(19) -0.001(2)
C4 0.018(2) 0.022(3) 0.023(2) -0.002(2) -0.0028(18) -0.0009(19)
C5 0.020(2) 0.026(3) 0.024(2) -0.001(2) 0.0043(19) -0.003(2)
C6 0.025(3) 0.031(3) 0.016(2) 0.001(2) -0.0043(19) -0.003(2)
C7 0.015(2) 0.031(3) 0.029(3) 0.001(2) -0.0055(19) -0.003(2)
C8 0.018(2) 0.019(3) 0.027(3) -0.002(2) -0.0041(19) -0.0019(19)
C9 0.031(3) 0.035(3) 0.021(3) -0.003(2) -0.002(2) -0.010(2)
C10 0.025(3) 0.036(3) 0.026(3) -0.001(2) -0.006(2) -0.003(2)
C11 0.034(3) 0.028(3) 0.023(3) 0.003(2) -0.003(2) -0.006(2)
C12 0.035(3) 0.026(3) 0.023(3) -0.002(2) -0.001(2) -0.002(2)
C13 0.047(3) 0.026(3) 0.031(3) 0.005(2) 0.000(2) 0.003(2)
C14 0.040(3) 0.031(3) 0.019(2) 0.004(2) -0.001(2) -0.005(2)
C15 0.023(3) 0.041(4) 0.025(3) 0.003(2) -0.008(2) -0.005(2)
C16 0.043(3) 0.038(4) 0.024(3) 0.002(2) -0.004(2) 0.008(3)
C17 0.079(5) 0.034(4) 0.044(4) -0.009(3) 0.027(3) -0.019(3)
C18 0.061(4) 0.022(3) 0.035(3) -0.007(2) 0.012(3) -0.010(3)
C19 0.073(5) 0.031(4) 0.041(4) -0.005(3) 0.020(3) -0.019(3)
C20 0.077(5) 0.031(4) 0.046(4) -0.006(3) 0.011(3) -0.016(3)
C21 0.068(4) 0.026(3) 0.032(3) -0.005(3) 0.012(3) -0.005(3)
C22 0.038(3) 0.025(3) 0.022(3) -0.002(2) 0.002(2) 0.001(2)
C23 0.046(3) 0.020(3) 0.030(3) -0.003(2) -0.001(2) -0.007(2)
C24 0.025(3) 0.023(3) 0.023(2) -0.004(2) 0.0015(19) -0.001(2)
C25 0.022(3) 0.023(3) 0.032(3) -0.003(2) 0.003(2) -0.001(2)
C26 0.020(2) 0.018(3) 0.027(3) 0.000(2) -0.0067(19) -0.0038(19)
C27 0.022(2) 0.021(3) 0.022(2) -0.003(2) -0.0012(19) -0.005(2)
C28 0.017(2) 0.019(3) 0.028(3) 0.001(2) -0.0026(19) -0.0021(19)
C29 0.020(2) 0.020(3) 0.030(3) -0.001(2) -0.0068(19) -0.005(2)
C30 0.015(2) 0.021(3) 0.033(3) -0.002(2) -0.004(2) 0.0002(19)
C31 0.021(3) 0.021(3) 0.030(3) -0.005(2) -0.001(2) -0.001(2)
C32 0.099(6) 0.051(5) 0.060(5) -0.012(4) 0.035(4) -0.027(4)
C33 0.028(3) 0.051(4) 0.036(3) -0.003(3) 0.001(2) 0.004(3)
C34 0.040(3) 0.048(4) 0.026(3) 0.004(3) -0.007(2) 0.001(3)
C35 0.034(3) 0.021(3) 0.029(3) -0.001(2) -0.002(2) -0.002(2)
C36 0.031(3) 0.038(4) 0.036(3) 0.004(3) -0.001(2) -0.001(2)
C37 0.036(3) 0.039(4) 0.029(3) 0.000(2) -0.004(2) 0.001(3)
C38 0.038(3) 0.020(3) 0.030(3) 0.001(2) -0.004(2) 0.004(2)
C39 0.035(3) 0.038(4) 0.033(3) -0.004(3) -0.006(2) -0.002(2)
C40 0.060(4) 0.036(4) 0.032(3) -0.003(3) -0.010(3) 0.002(3)
C41 0.044(3) 0.036(4) 0.033(3) 0.002(3) 0.006(3) -0.003(3)
C42 0.035(3) 0.038(4) 0.034(3) 0.003(3) 0.001(2) -0.001(2)
C43 0.035(3) 0.025(3) 0.027(3) 0.001(2) -0.001(2) -0.005(2)
C44 0.032(3) 0.023(3) 0.027(3) -0.002(2) 0.003(2) -0.002(2)
C45 0.026(3) 0.018(3) 0.030(3) 0.000(2) -0.008(2) -0.001(2)
C46 0.035(3) 0.022(3) 0.035(3) 0.002(2) 0.002(2) -0.006(2)
C47 0.037(3) 0.021(3) 0.038(3) -0.005(2) 0.005(2) -0.002(2)
C48 0.025(3) 0.021(3) 0.027(3) -0.001(2) -0.006(2) 0.000(2)
C49 0.045(3) 0.022(3) 0.030(3) 0.002(2) 0.002(2) -0.004(2)
C50 0.041(3) 0.020(3) 0.033(3) -0.003(2) 0.002(2) 0.000(2)
C51 0.032(3) 0.026(3) 0.026(3) 0.004(2) -0.003(2) -0.002(2)
C52 0.034(3) 0.025(3) 0.025(3) -0.001(2) -0.006(2) 0.000(2)
C53 0.038(3) 0.025(3) 0.035(3) -0.003(2) 0.011(2) -0.003(2)
C54 0.049(3) 0.024(3) 0.033(3) 0.001(2) 0.010(2) -0.010(3)
C55 0.033(3) 0.022(3) 0.023(3) -0.001(2) -0.005(2) -0.003(2)
C56 0.035(3) 0.023(3) 0.031(3) -0.003(2) 0.006(2) -0.001(2)
C57 0.033(3) 0.027(3) 0.028(3) -0.001(2) 0.004(2) -0.006(2)
C58 0.029(3) 0.021(3) 0.027(3) 0.000(2) -0.004(2) 0.000(2)
C59 0.067(4) 0.028(3) 0.030(3) -0.005(2) -0.003(3) -0.005(3)
C60 0.061(4) 0.022(3) 0.028(3) 0.002(2) -0.007(3) -0.007(3)
C61 0.045(3) 0.023(3) 0.027(3) -0.005(2) -0.003(2) -0.002(2)
C62 0.045(3) 0.024(3) 0.024(3) 0.003(2) 0.001(2) -0.002(2)
N1 0.0173(19) 0.022(2) 0.024(2) 0.0010(17) -0.0054(15) -0.0022(16)
N2 0.019(2) 0.022(2) 0.024(2) -0.0009(17) -0.0024(16) -0.0034(16)
N3 0.018(2) 0.024(2) 0.026(2) -0.0024(18) -0.0036(16) -0.0018(17)
N4 0.018(2) 0.023(2) 0.021(2) -0.0010(17) -0.0039(15) -0.0016(16)
N5 0.038(3) 0.032(3) 0.027(2) -0.002(2) -0.0014(19) -0.002(2)
N6 0.052(3) 0.031(3) 0.028(2) -0.002(2) 0.002(2) -0.002(2)
Ni1 0.0154(3) 0.0176(3) 0.0224(3) -0.0008(2) -0.0025(2) -0.0024(2)
Ni2 0.0367(4) 0.0335(4) 0.0236(4) 0.0006(3) 0.0025(3) 0.0028(3)
Ni3 0.0289(5) 0.0232(5) 0.0198(4) -0.0053(4) 0.0006(3) -0.0034(4)
Ni4 0.0167(3) 0.0170(3) 0.0289(3) 0.0000(3) -0.0032(2) -0.0012(2)
O1 0.0254(19) 0.067(3) 0.024(2) -0.0058(18) -0.0040(15) -0.0068(18)
O2 0.0143(16) 0.030(2) 0.0265(18) -0.0018(15) -0.0014(13) -0.0025(14)
O3 0.0194(17) 0.030(2) 0.0244(18) -0.0032(15) -0.0036(13) -0.0019(14)
O4 0.0148(16) 0.031(2) 0.0285(18) -0.0020(15) -0.0017(13) -0.0055(14)
O5 0.0215(18) 0.066(3) 0.0209(18) -0.0027(18) -0.0022(14) -0.0066(17)
O6 0.067(3) 0.055(3) 0.030(2) 0.002(2) -0.016(2) -0.021(2)
O7 0.042(2) 0.040(3) 0.034(2) 0.0096(18) -0.0096(17) -0.0023(18)
O8 0.043(2) 0.030(2) 0.0265(19) 0.0018(17) 0.0031(16) 0.0017(17)
O9 0.083(4) 0.060(3) 0.048(3) 0.020(2) 0.019(2) 0.038(3)
O10 0.087(8) 0.032(5) 0.036(5) -0.009(4) 0.028(5) -0.017(5)
O11 0.039(2) 0.025(2) 0.036(2) -0.0091(17) -0.0018(16) -0.0053(17)
O12 0.076(8) 0.059(7) 0.068(8) -0.015(6) 0.033(6) -0.029(6)
O13 0.125(5) 0.059(4) 0.079(4) -0.012(3) 0.042(3) -0.054(4)
O14 0.0285(19) 0.047(3) 0.0257(19) -0.0130(17) 0.0013(15) -0.0048(17)
O15 0.0185(17) 0.035(2) 0.0329(19) -0.0001(16) -0.0017(14) -0.0030(15)
O16 0.0215(17) 0.034(2) 0.0266(19) -0.0015(16) -0.0055(14) -0.0033(15)
O17 0.0164(17) 0.032(2) 0.0333(19) -0.0057(16) -0.0041(14) -0.0026(14)
O18 0.032(2) 0.085(4) 0.046(3) -0.039(2) -0.0009(18) -0.006(2)
O19 0.0264(18) 0.027(2) 0.0289(19) 0.0009(15) -0.0037(14) -0.0037(15)
O20 0.035(2) 0.045(3) 0.029(2) -0.0047(18) -0.0028(16) -0.0017(18)
O21 0.096(4) 0.064(4) 0.047(3) -0.018(2) 0.011(3) -0.026(3)
O22 0.089(4) 0.049(3) 0.063(3) 0.014(2) 0.016(3) 0.030(3)
O23 0.043(2) 0.035(2) 0.0250(19) -0.0016(16) -0.0029(16) -0.0035(17)
O24 0.046(2) 0.040(3) 0.035(2) -0.0106(18) 0.0133(17) -0.0107(19)
O25 0.056(3) 0.027(2) 0.038(2) -0.0042(17) -0.0233(18) 0.0067(18)
O26 0.050(3) 0.036(3) 0.052(3) 0.007(2) 0.005(2) -0.0061(19)
O10B 0.063(7) 0.054(7) 0.069(7) -0.026(6) 0.030(6) -0.017(5)
O12B 0.085(8) 0.052(7) 0.047(6) -0.007(5) 0.031(5) -0.029(6)

loop_
_atom_type_symbol
_atom_type_description
_atom_type_scat_dispersion_real
_atom_type_scat_dispersion_imag
_atom_type_scat_source
C C 0.0033 0.0016 'International Tables Vol C Tables 4.2.6.8 and 6.1.1.4'
H H 0.0000 0.0000 'International Tables Vol C Tables 4.2.6.8 and 6.1.1.4'
N N 0.0061 0.0033 'International Tables Vol C Tables 4.2.6.8 and 6.1.1.4'
O O 0.0106 0.0060 'International Tables Vol C Tables 4.2.6.8 and 6.1.1.4'
Ni Ni 0.3393 1.1124 'International Tables Vol C Tables 4.2.6.8 and 6.1.1.4'

loop_
_geom_angle_atom_site_label_1
_geom_angle_atom_site_label_2
_geom_angle_atom_site_label_3
_geom_angle
_geom_angle_site_symmetry_1
_geom_angle_site_symmetry_3
O1 C1 O2 125.2(4) . .
O1 C1 C2 119.0(4) . .
O2 C1 C2 115.8(4) . .
C7 C2 C3 120.5(4) . .
C7 C2 C1 120.2(4) . .
C3 C2 C1 119.3(4) . .
C2 C3 C4 118.7(4) . .
C2 C3 H3 120.6 . .
C4 C3 H3 120.6 . .
C5 C4 C3 121.0(4) . .
C5 C4 C8 119.1(4) . .
C3 C4 C8 119.8(4) . .
C6 C5 C4 119.6(4) . .
C6 C5 H5 120.2 . .
C4 C5 H5 120.2 . .
C5 C6 O5 125.6(4) . .
C5 C6 C7 120.3(4) . .
O5 C6 C7 113.9(4) . .
C2 C7 C6 119.8(4) . .
C2 C7 H7 120.1 . .
C6 C7 H7 120.1 . .
O4 C8 O3 120.1(4) . .
O4 C8 C4 120.5(4) . .
O3 C8 C4 119.5(4) . .
O4 C8 Ni1 61.2(2) . 1_455
O3 C8 Ni1 59.2(2) . 1_455
C4 C8 Ni1 173.3(3) . 1_455
C14 C9 C10 121.1(5) . .
C14 C9 O5 123.7(4) . .
C10 C9 O5 115.2(5) . .
C9 C10 C11 119.9(5) . .
C9 C10 H10 120.0 . .
C11 C10 H10 120.0 . .
C10 C11 C12 120.0(5) . .
C10 C11 C15 117.1(5) . .
C12 C11 C15 122.8(4) . .
C13 C12 C11 118.8(5) . .
C13 C12 C16 119.6(5) . .
C11 C12 C16 121.5(4) . .
C14 C13 C12 120.9(5) . .
C14 C13 H13 119.6 . .
C12 C13 H13 119.6 . .
C9 C14 C13 119.3(5) . .
C9 C14 H14 120.3 . .
C13 C14 H14 120.3 . .
O6 C15 O7 122.7(5) . .
O6 C15 C11 118.1(5) . .
O7 C15 C11 119.0(5) . .
O9 C16 O8 123.7(5) . .
O9 C16 C12 120.0(5) . .
O8 C16 C12 116.3(5) . .
O11 C17 O10 115.6(7) . .
O11 C17 O10B 120.6(7) . .
O10 C17 O10B 51.8(6) . .
O11 C17 C18 117.4(5) . .
O10 C17 C18 121.0(6) . .
O10B C17 C18 114.4(7) . .
C23 C18 C19 119.1(5) . .
C23 C18 C17 114.7(5) . .
C19 C18 C17 126.2(5) . .
C20 C19 C18 117.8(5) . .
C20 C19 C32 112.1(6) . .
C18 C19 C32 130.1(6) . .
C19 C20 C21 122.8(6) . .
C19 C20 H20 118.6 . .
C21 C20 H20 118.6 . .
C22 C21 C20 118.7(5) . .
C22 C21 H21 120.6 . .
C20 C21 H21 120.6 . .
C23 C22 C21 119.9(5) . .
C23 C22 O14 116.6(5) . .
C21 C22 O14 123.5(5) . .
C22 C23 C18 121.7(5) . .
C22 C23 H23A 119.2 . .
C18 C23 H23A 119.2 . .
C29 C24 C25 121.1(4) . .
C29 C24 O14 116.1(4) . .
C25 C24 O14 122.7(4) . .
C26 C25 C24 119.5(4) . .
C26 C25 H25 120.3 . .
C24 C25 H25 120.3 . .
C25 C26 C27 120.2(4) . .
C25 C26 C30 120.4(4) . .
C27 C26 C30 119.4(4) . .
C26 C27 C28 119.7(4) . .
C26 C27 H27 120.2 . .
C28 C27 H27 120.2 . .
C29 C28 C27 120.0(4) . .
C29 C28 C31 122.4(4) . .
C27 C28 C31 117.5(4) . .
C24 C29 C28 119.6(4) . .
C24 C29 H29 120.2 . .
C28 C29 H29 120.2 . .
O16 C30 O15 120.1(4) . .
O16 C30 C26 120.9(4) . .
O15 C30 C26 119.0(4) . .
O16 C30 Ni4 60.9(2) . 1_655
O15 C30 Ni4 59.4(2) . 1_655
C26 C30 Ni4 175.8(4) . 1_655
O18 C31 O17 124.6(4) . .
O18 C31 C28 118.8(4) . .
O17 C31 C28 116.6(4) . .
O13 C32 O12B 117.9(7) . .
O13 C32 O12 114.3(8) . .
O12B C32 O12 48.9(6) . .
O13 C32 C19 122.1(7) . .
O12B C32 C19 115.3(7) . .
O12 C32 C19 117.0(7) . .
N5 C33 C34 123.7(5) . .
N5 C33 H33 118.2 . .
C34 C33 H33 118.2 . .
C35 C34 C33 120.5(5) . .
C35 C34 H34 119.7 . .
C33 C34 H34 119.7 . .
C34 C35 C36 116.2(5) . .
C34 C35 C38 122.5(5) . .
C36 C35 C38 121.3(5) . .
C37 C36 C35 119.5(5) . .
C37 C36 H36 120.3 . .
C35 C36 H36 120.3 . .
N5 C37 C36 123.7(5) . .
N5 C37 H37 118.1 . .
C36 C37 H37 118.1 . .
C42 C38 C39 115.5(5) . .
C42 C38 C35 123.1(5) . .
C39 C38 C35 121.3(5) . .
C40 C39 C38 120.5(5) . .
C40 C39 H39 119.7 . .
C38 C39 H39 119.7 . .
N6 C40 C39 123.5(5) . .
N6 C40 H40 118.2 . .
C39 C40 H40 118.2 . .
N6 C41 C42 124.0(5) . .
N6 C41 H41 118.0 . .
C42 C41 H41 118.0 . .
C38 C42 C41 120.3(5) . .
C38 C42 H42 119.8 . .
C41 C42 H42 119.8 . .
N3 C43 C44 123.7(5) . .
N3 C43 H43 118.2 . .
C44 C43 H43 118.2 . .
C43 C44 C45 119.3(5) . .
C43 C44 H44 120.3 . .
C45 C44 H44 120.3 . .
C46 C45 C44 116.4(5) . .
C46 C45 C48 122.4(4) . .
C44 C45 C48 121.2(4) . .
C47 C46 C45 120.7(5) . .
C47 C46 H46 119.6 . .
C45 C46 H46 119.6 . .
N3 C47 C46 123.3(5) . .
N3 C47 H47 118.3 . .
C46 C47 H47 118.3 . .
C49 C48 C52 116.3(5) . .
C49 C48 C45 121.6(4) . .
C52 C48 C45 122.1(4) . .
C50 C49 C48 119.8(5) . .
C50 C49 H49 120.1 . .
C48 C49 H49 120.1 . .
N1 C50 C49 124.4(5) . .
N1 C50 H50 117.8 . .
C49 C50 H50 117.8 . .
N1 C51 C52 123.8(5) . .
N1 C51 H51 118.1 . .
C52 C51 H51 118.1 . .
C51 C52 C48 120.0(5) . .
C51 C52 H52 120.0 . .
C48 C52 H52 120.0 . .
N2 C53 C54 124.2(5) . .
N2 C53 H53 117.9 . .
C54 C53 H53 117.9 . .
C53 C54 C55 119.6(5) . .
C53 C54 H54 120.2 . .
C55 C54 H54 120.2 . .
C54 C55 C56 117.3(5) . .
C54 C55 C58 120.0(4) . .
C56 C55 C58 122.6(4) . .
C57 C56 C55 119.2(5) . .
C57 C56 H56 120.4 . .
C55 C56 H56 120.4 . .
N2 C57 C56 123.9(5) . .
N2 C57 H57 118.0 . .
C56 C57 H57 118.0 . .
C62 C58 C59 116.5(5) . .
C62 C58 C55 121.3(4) . .
C59 C58 C55 122.2(5) . .
C60 C59 C58 120.6(5) . .
C60 C59 H59 119.7 . .
C58 C59 H59 119.7 . .
N4 C60 C59 123.2(5) . .
N4 C60 H60 118.4 . .
C59 C60 H60 118.4 . .
N4 C61 C62 124.0(5) . .
N4 C61 H61 118.0 . .
C62 C61 H61 118.0 . .
C58 C62 C61 119.7(5) . .
C58 C62 H62 120.1 . .
C61 C62 H62 120.1 . .
C50 N1 C51 115.5(4) . .
C50 N1 Ni4 119.9(3) . 1_545
C51 N1 Ni4 124.6(3) . 1_545
C53 N2 C57 115.8(4) . .
C53 N2 Ni1 120.6(3) . .
C57 N2 Ni1 123.6(3) . .
C47 N3 C43 116.5(4) . .
C47 N3 Ni4 120.7(3) . .
C43 N3 Ni4 122.8(3) . .
C61 N4 C60 116.1(4) . .
C61 N4 Ni1 120.2(3) . 1_565
C60 N4 Ni1 123.7(3) . 1_565
C37 N5 C33 116.4(5) . .
C37 N5 Ni2 122.4(3) . .
C33 N5 Ni2 121.1(4) . .
C41 N6 C40 115.9(5) . .
O2 Ni1 O19 102.13(13) . .
O2 Ni1 O3 159.61(13) . 1_655
O19 Ni1 O3 98.19(13) . 1_655
O2 Ni1 N2 89.04(14) . .
O19 Ni1 N2 90.47(14) . .
O3 Ni1 N2 89.13(14) 1_655 .
O2 Ni1 N4 89.12(14) . 1_545
O19 Ni1 N4 89.26(14) . 1_545
O3 Ni1 N4 92.84(14) 1_655 1_545
N2 Ni1 N4 178.04(14) . 1_545
O2 Ni1 O4 97.51(12) . 1_655
O19 Ni1 O4 160.35(13) . 1_655
O3 Ni1 O4 62.16(12) 1_655 1_655
N2 Ni1 O4 89.33(14) . 1_655
N4 Ni1 O4 91.58(14) 1_545 1_655
O2 Ni1 C8 128.19(14) . 1_655
O19 Ni1 C8 129.53(15) . 1_655
O3 Ni1 C8 31.43(14) 1_655 1_655
N2 Ni1 C8 87.11(15) . 1_655
N4 Ni1 C8 94.56(15) 1_545 1_655
O4 Ni1 C8 30.85(14) 1_655 1_655
O7 Ni2 O8 86.33(15) . 2_656
O7 Ni2 O21 172.70(17) . .
O8 Ni2 O21 86.37(17) 2_656 .
O7 Ni2 O20 93.60(15) . .
O8 Ni2 O20 85.61(14) 2_656 .
O21 Ni2 O20 85.7(2) . .
O7 Ni2 N5 96.37(17) . .
O8 Ni2 N5 175.84(16) 2_656 .
O21 Ni2 N5 90.92(18) . .
O20 Ni2 N5 91.05(16) . .
O7 Ni2 O22 88.4(2) . .
O8 Ni2 O22 89.08(16) 2_656 .
O21 Ni2 O22 91.6(2) . .
O20 Ni2 O22 174.19(17) . .
N5 Ni2 O22 94.15(18) . .
O11 Ni3 O11 180.0 2_755 .
O11 Ni3 O24 93.09(15) 2_755 .
O11 Ni3 O24 86.91(15) . .
O11 Ni3 O24 86.91(15) 2_755 2_755
O11 Ni3 O24 93.09(15) . 2_755
O24 Ni3 O24 180.0 . 2_755
O11 Ni3 O23 90.15(15) 2_755 .
O11 Ni3 O23 89.85(15) . .
O24 Ni3 O23 92.75(15) . .
O24 Ni3 O23 87.25(15) 2_755 .
O11 Ni3 O23 89.84(15) 2_755 2_755
O11 Ni3 O23 90.15(15) . 2_755
O24 Ni3 O23 87.25(15) . 2_755
O24 Ni3 O23 92.74(15) 2_755 2_755
O23 Ni3 O23 180.0 . 2_755
O17 Ni4 O25 103.48(15) . .
O17 Ni4 N3 90.67(14) . .
O25 Ni4 N3 87.01(15) . .
O17 Ni4 N1 91.86(14) . 1_565
O25 Ni4 N1 90.16(15) . 1_565
N3 Ni4 N1 176.58(15) . 1_565
O17 Ni4 O15 94.16(13) . 1_455
O25 Ni4 O15 161.94(15) . 1_455
N3 Ni4 O15 88.94(14) . 1_455
N1 Ni4 O15 93.17(14) 1_565 1_455
O17 Ni4 O16 155.68(13) . 1_455
O25 Ni4 O16 100.70(14) . 1_455
N3 Ni4 O16 88.02(14) . 1_455
N1 Ni4 O16 90.62(14) 1_565 1_455
O15 Ni4 O16 61.54(12) 1_455 1_455
O17 Ni4 C30 125.04(15) . 1_455
O25 Ni4 C30 131.10(16) . 1_455
N3 Ni4 C30 86.72(15) . 1_455
N1 Ni4 C30 93.70(15) 1_565 1_455
O15 Ni4 C30 30.97(14) 1_455 1_455
O16 Ni4 C30 30.64(14) 1_455 1_455
C1 O2 Ni1 123.2(3) . .
C8 O3 Ni1 89.4(3) . 1_455
C8 O4 Ni1 87.9(3) . 1_455
C6 O5 C9 121.1(4) . .
C15 O7 Ni2 138.1(3) . .
C16 O8 Ni2 132.4(4) . 2_656
C17 O11 Ni3 130.5(4) . .
C22 O14 C24 120.0(4) . .
C30 O15 Ni4 89.6(3) . 1_655
C30 O16 Ni4 88.4(3) . 1_655
C31 O17 Ni4 124.3(3) . .
Ni1 O19 H19A 110.5 . .
Ni1 O19 H19B 110.0 . .
H19A O19 H19B 108.4 . .
Ni2 O20 H20A 105.4 . .
Ni2 O20 H20B 102.1 . .
H20A O20 H20B 117.8 . .
Ni2 O21 H21C 109.4 . .
Ni2 O21 H21D 109.4 . .
H21C O21 H21D 109.5 . .
Ni2 O22 H22A 109.2 . .
Ni2 O22 H22B 109.0 . .
H22A O22 H22B 109.5 . .
Ni3 O23 H23C 109.4 . .
Ni3 O23 H23D 109.3 . .
H23C O23 H23D 109.5 . .
Ni3 O24 H24A 110.9 . .
Ni3 O24 H24B 110.1 . .
H24A O24 H24B 108.2 . .
Ni4 O25 H25A 130.3 . .
Ni4 O25 H25B 120.2 . .
H25A O25 H25B 95.6 . .
H26A O26 H26B 118.2 . .

loop_
_geom_bond_atom_site_label_1
_geom_bond_atom_site_label_2
_geom_bond_distance
_geom_bond_site_symmetry_2
C1 O1 1.240(6) .
C1 O2 1.268(5) .
C1 C2 1.507(6) .
C2 C7 1.383(7) .
C2 C3 1.392(6) .
C3 C4 1.395(6) .
C3 H3 0.9300 .
C4 C5 1.383(6) .
C4 C8 1.498(6) .
C5 C6 1.378(7) .
C5 H5 0.9300 .
C6 O5 1.385(5) .
C6 C7 1.395(6) .
C7 H7 0.9300 .
C8 O4 1.260(5) .
C8 O3 1.281(5) .
C8 Ni1 2.456(4) 1_455
C9 C14 1.374(7) .
C9 C10 1.384(7) .
C9 O5 1.388(6) .
C10 C11 1.390(7) .
C10 H10 0.9300 .
C11 C12 1.402(7) .
C11 C15 1.508(7) .
C12 C13 1.396(7) .
C12 C16 1.491(7) .
C13 C14 1.394(7) .
C13 H13 0.9300 .
C14 H14 0.9300 .
C15 O6 1.255(6) .
C15 O7 1.259(7) .
C16 O9 1.245(7) .
C16 O8 1.259(6) .
C17 O11 1.224(7) .
C17 O10 1.295(10) .
C17 O10B 1.389(12) .
C17 C18 1.524(8) .
C18 C23 1.379(7) .
C18 C19 1.418(8) .
C19 C20 1.377(8) .
C19 C32 1.508(9) .
C20 C21 1.383(8) .
C20 H20 0.9300 .
C21 C22 1.378(8) .
C21 H21 0.9300 .
C22 C23 1.376(7) .
C22 O14 1.380(6) .
C23 H23A 0.9300 .
C24 C29 1.377(7) .
C24 C25 1.386(7) .
C24 O14 1.396(6) .
C25 C26 1.382(7) .
C25 H25 0.9300 .
C26 C27 1.393(6) .
C26 C30 1.503(6) .
C27 C28 1.394(6) .
C27 H27 0.9300 .
C28 C29 1.386(7) .
C28 C31 1.510(6) .
C29 H29 0.9300 .
C30 O16 1.257(6) .
C30 O15 1.269(6) .
C30 Ni4 2.466(4) 1_655
C31 O18 1.228(6) .
C31 O17 1.282(6) .
C32 O13 1.190(9) .
C32 O12B 1.381(12) .
C32 O12 1.407(13) .
C33 N5 1.331(7) .
C33 C34 1.378(7) .
C33 H33 0.9300 .
C34 C35 1.375(7) .
C34 H34 0.9300 .
C35 C36 1.399(7) .
C35 C38 1.482(7) .
C36 C37 1.386(7) .
C36 H36 0.9300 .
C37 N5 1.331(7) .
C37 H37 0.9300 .
C38 C42 1.382(7) .
C38 C39 1.403(7) .
C39 C40 1.372(8) .
C39 H39 0.9300 .
C40 N6 1.346(8) .
C40 H40 0.9300 .
C41 N6 1.334(7) .
C41 C42 1.383(7) .
C41 H41 0.9300 .
C42 H42 0.9300 .
C43 N3 1.349(6) .
C43 C44 1.371(7) .
C43 H43 0.9300 .
C44 C45 1.419(7) .
C44 H44 0.9300 .
C45 C46 1.375(7) .
C45 C48 1.490(7) .
C46 C47 1.374(7) .
C46 H46 0.9300 .
C47 N3 1.344(6) .
C47 H47 0.9300 .
C48 C49 1.382(7) .
C48 C52 1.387(7) .
C49 C50 1.378(7) .
C49 H49 0.9300 .
C50 N1 1.332(6) .
C50 H50 0.9300 .
C51 N1 1.341(6) .
C51 C52 1.377(7) .
C51 H51 0.9300 .
C52 H52 0.9300 .
C53 N2 1.338(6) .
C53 C54 1.371(7) .
C53 H53 0.9300 .
C54 C55 1.379(7) .
C54 H54 0.9300 .
C55 C56 1.390(7) .
C55 C58 1.492(7) .
C56 C57 1.376(7) .
C56 H56 0.9300 .
C57 N2 1.344(6) .
C57 H57 0.9300 .
C58 C62 1.378(7) .
C58 C59 1.380(7) .
C59 C60 1.371(8) .
C59 H59 0.9300 .
C60 N4 1.345(6) .
C60 H60 0.9300 .
C61 N4 1.329(6) .
C61 C62 1.382(7) .
C61 H61 0.9300 .
C62 H62 0.9300 .
N1 Ni4 2.114(4) 1_545
N2 Ni1 2.110(4) .
N3 Ni4 2.107(4) .
N4 Ni1 2.130(4) 1_565
N5 Ni2 2.089(4) .
Ni1 O2 2.007(3) .
Ni1 O19 2.063(3) .
Ni1 O3 2.110(3) 1_655
Ni1 N4 2.130(4) 1_545
Ni1 O4 2.154(3) 1_655
Ni1 C8 2.456(4) 1_655
Ni2 O7 2.040(4) .
Ni2 O8 2.059(3) 2_656
Ni2 O21 2.072(5) .
Ni2 O20 2.073(4) .
Ni2 O22 2.100(5) .
Ni3 O11 2.035(4) 2_755
Ni3 O11 2.035(4) .
Ni3 O24 2.063(4) .
Ni3 O24 2.063(4) 2_755
Ni3 O23 2.079(3) .
Ni3 O23 2.079(3) 2_755
Ni4 O17 2.028(3) .
Ni4 O25 2.066(4) .
Ni4 N1 2.114(4) 1_565
Ni4 O15 2.123(3) 1_455
Ni4 O16 2.156(3) 1_455
Ni4 C30 2.466(4) 1_455
O3 Ni1 2.110(3) 1_455
O4 Ni1 2.154(3) 1_455
O8 Ni2 2.059(3) 2_656
O15 Ni4 2.123(3) 1_655
O16 Ni4 2.156(3) 1_655
O19 H19A 0.8663 .
O19 H19B 0.8655 .
O20 H20A 0.8639 .
O20 H20B 0.8611 .
O21 H21C 0.8500 .
O21 H21D 0.8501 .
O22 H22A 0.9600 .
O22 H22B 0.9601 .
O23 H23C 0.8499 .
O23 H23D 0.8500 .
O24 H24A 0.8693 .
O24 H24B 0.8693 .
O25 H25A 0.7966 .
O25 H25B 0.8339 .
O26 H26A 0.8580 .
O26 H26B 0.8604 .

loop_
_geom_torsion_atom_site_label_1
_geom_torsion_atom_site_label_2
_geom_torsion_atom_site_label_3
_geom_torsion_atom_site_label_4
_geom_torsion
_geom_torsion_site_symmetry_1
_geom_torsion_site_symmetry_4
O1 C1 C2 C7 -167.7(5) . .
O2 C1 C2 C7 12.2(7) . .
O1 C1 C2 C3 15.8(7) . .
O2 C1 C2 C3 -164.3(4) . .
C7 C2 C3 C4 -1.9(7) . .
C1 C2 C3 C4 174.6(4) . .
C2 C3 C4 C5 0.9(7) . .
C2 C3 C4 C8 -178.5(4) . .
C3 C4 C5 C6 1.0(8) . .
C8 C4 C5 C6 -179.7(5) . .
C4 C5 C6 O5 -176.3(5) . .
C4 C5 C6 C7 -1.7(8) . .
C3 C2 C7 C6 1.2(8) . .
C1 C2 C7 C6 -175.3(5) . .
C5 C6 C7 C2 0.7(8) . .
O5 C6 C7 C2 175.9(4) . .
C5 C4 C8 O4 -6.2(7) . .
C3 C4 C8 O4 173.1(4) . .
C5 C4 C8 O3 172.9(4) . .
C3 C4 C8 O3 -7.8(7) . .
C5 C4 C8 Ni1 96(3) . 1_455
C3 C4 C8 Ni1 -84(3) . 1_455
C14 C9 C10 C11 0.4(8) . .
O5 C9 C10 C11 177.3(5) . .
C9 C10 C11 C12 1.8(8) . .
C9 C10 C11 C15 -175.1(5) . .
C10 C11 C12 C13 -2.6(8) . .
C15 C11 C12 C13 174.2(5) . .
C10 C11 C12 C16 172.7(5) . .
C15 C11 C12 C16 -10.6(8) . .
C11 C12 C13 C14 1.2(8) . .
C16 C12 C13 C14 -174.1(5) . .
C10 C9 C14 C13 -1.7(8) . .
O5 C9 C14 C13 -178.3(5) . .
C12 C13 C14 C9 0.9(8) . .
C10 C11 C15 O6 112.5(6) . .
C12 C11 C15 O6 -64.3(7) . .
C10 C11 C15 O7 -62.7(6) . .
C12 C11 C15 O7 120.5(6) . .
C13 C12 C16 O9 -27.8(8) . .
C11 C12 C16 O9 157.0(6) . .
C13 C12 C16 O8 153.0(5) . .
C11 C12 C16 O8 -22.2(8) . .
O11 C17 C18 C23 4.9(10) . .
O10 C17 C18 C23 156.5(9) . .
O10B C17 C18 C23 -144.9(8) . .
O11 C17 C18 C19 -178.4(7) . .
O10 C17 C18 C19 -26.8(13) . .
O10B C17 C18 C19 31.9(11) . .
C23 C18 C19 C20 0.4(10) . .
C17 C18 C19 C20 -176.2(7) . .
C23 C18 C19 C32 -178.5(8) . .
C17 C18 C19 C32 4.9(13) . .
C18 C19 C20 C21 1.6(11) . .
C32 C19 C20 C21 -179.4(7) . .
C19 C20 C21 C22 -1.4(11) . .
C20 C21 C22 C23 -0.9(9) . .
C20 C21 C22 O14 -178.0(6) . .
C21 C22 C23 C18 2.9(9) . .
O14 C22 C23 C18 -179.8(5) . .
C19 C18 C23 C22 -2.6(9) . .
C17 C18 C23 C22 174.4(6) . .
C29 C24 C25 C26 -0.4(8) . .
O14 C24 C25 C26 -176.4(4) . .
C24 C25 C26 C27 0.2(7) . .
C24 C25 C26 C30 -179.0(5) . .
C25 C26 C27 C28 0.4(7) . .
C30 C26 C27 C28 179.6(4) . .
C26 C27 C28 C29 -0.7(7) . .
C26 C27 C28 C31 176.2(4) . .
C25 C24 C29 C28 0.1(7) . .
O14 C24 C29 C28 176.3(4) . .
C27 C28 C29 C24 0.5(7) . .
C31 C28 C29 C24 -176.3(5) . .
C25 C26 C30 O16 -158.8(5) . .
C27 C26 C30 O16 22.0(7) . .
C25 C26 C30 O15 21.8(7) . .
C27 C26 C30 O15 -157.4(4) . .
C25 C26 C30 Ni4 -45(5) . 1_655
C27 C26 C30 Ni4 136(5) . 1_655
C29 C28 C31 O18 -174.8(5) . .
C27 C28 C31 O18 8.4(7) . .
C29 C28 C31 O17 7.1(7) . .
C27 C28 C31 O17 -169.8(4) . .
C20 C19 C32 O13 -4.4(13) . .
C18 C19 C32 O13 174.5(9) . .
C20 C19 C32 O12B -159.6(9) . .
C18 C19 C32 O12B 19.3(14) . .
C20 C19 C32 O12 145.5(10) . .
C18 C19 C32 O12 -35.6(14) . .
N5 C33 C34 C35 -0.3(10) . .
C33 C34 C35 C36 -2.2(8) . .
C33 C34 C35 C38 177.7(5) . .
C34 C35 C36 C37 2.7(8) . .
C38 C35 C36 C37 -177.2(5) . .
C35 C36 C37 N5 -0.8(9) . .
C34 C35 C38 C42 157.1(6) . .
C36 C35 C38 C42 -23.0(8) . .
C34 C35 C38 C39 -21.0(8) . .
C36 C35 C38 C39 158.9(5) . .
C42 C38 C39 C40 -3.9(8) . .
C35 C38 C39 C40 174.3(5) . .
C38 C39 C40 N6 1.5(9) . .
C39 C38 C42 C41 2.9(8) . .
C35 C38 C42 C41 -175.3(5) . .
N6 C41 C42 C38 0.7(9) . .
N3 C43 C44 C45 0.1(8) . .
C43 C44 C45 C46 -2.2(7) . .
C43 C44 C45 C48 178.3(4) . .
C44 C45 C46 C47 2.6(7) . .
C48 C45 C46 C47 -177.9(5) . .
C45 C46 C47 N3 -1.1(8) . .
C46 C45 C48 C49 157.8(5) . .
C44 C45 C48 C49 -22.7(7) . .
C46 C45 C48 C52 -21.6(7) . .
C44 C45 C48 C52 157.9(5) . .
C52 C48 C49 C50 -1.7(7) . .
C45 C48 C49 C50 178.9(5) . .
C48 C49 C50 N1 -0.9(8) . .
N1 C51 C52 C48 0.0(8) . .
C49 C48 C52 C51 2.1(7) . .
C45 C48 C52 C51 -178.5(4) . .
N2 C53 C54 C55 1.9(9) . .
C53 C54 C55 C56 -0.6(8) . .
C53 C54 C55 C58 176.6(5) . .
C54 C55 C56 C57 -0.8(8) . .
C58 C55 C56 C57 -177.9(5) . .
C55 C56 C57 N2 1.1(8) . .
C54 C55 C58 C62 -135.8(5) . .
C56 C55 C58 C62 41.2(7) . .
C54 C55 C58 C59 41.8(7) . .
C56 C55 C58 C59 -141.2(6) . .
C62 C58 C59 C60 0.3(8) . .
C55 C58 C59 C60 -177.4(5) . .
C58 C59 C60 N4 0.0(9) . .
C59 C58 C62 C61 -0.3(8) . .
C55 C58 C62 C61 177.5(5) . .
N4 C61 C62 C58 -0.2(8) . .
C49 C50 N1 C51 3.0(7) . .
C49 C50 N1 Ni4 -175.7(4) . 1_545
C52 C51 N1 C50 -2.5(7) . .
C52 C51 N1 Ni4 176.1(4) . 1_545
C54 C53 N2 C57 -1.6(8) . .
C54 C53 N2 Ni1 176.7(4) . .
C56 C57 N2 C53 0.1(7) . .
C56 C57 N2 Ni1 -178.1(4) . .
C46 C47 N3 C43 -1.0(8) . .
C46 C47 N3 Ni4 177.3(4) . .
C44 C43 N3 C47 1.5(7) . .
C44 C43 N3 Ni4 -176.8(4) . .
C62 C61 N4 C60 0.5(7) . .
C62 C61 N4 Ni1 177.2(4) . 1_565
C59 C60 N4 C61 -0.4(8) . .
C59 C60 N4 Ni1 -177.0(4) . 1_565
C36 C37 N5 C33 -1.7(8) . .
C36 C37 N5 Ni2 175.1(4) . .
C34 C33 N5 C37 2.2(9) . .
C34 C33 N5 Ni2 -174.5(5) . .
C42 C41 N6 C40 -3.2(9) . .
C39 C40 N6 C41 2.1(9) . .
C53 N2 Ni1 O2 -154.9(4) . .
C57 N2 Ni1 O2 23.2(4) . .
C53 N2 Ni1 O19 -52.8(4) . .
C57 N2 Ni1 O19 125.4(4) . .
C53 N2 Ni1 O3 45.4(4) . 1_655
C57 N2 Ni1 O3 -136.5(4) . 1_655
C53 N2 Ni1 N4 -135(4) . 1_545
C57 N2 Ni1 N4 43(4) . 1_545
C53 N2 Ni1 O4 107.5(4) . 1_655
C57 N2 Ni1 O4 -74.3(4) . 1_655
C53 N2 Ni1 C8 76.7(4) . 1_655
C57 N2 Ni1 C8 -105.1(4) . 1_655
C37 N5 Ni2 O7 66.1(4) . .
C33 N5 Ni2 O7 -117.3(5) . .
C37 N5 Ni2 O8 -164(2) . 2_656
C33 N5 Ni2 O8 13(3) . 2_656
C37 N5 Ni2 O21 -114.4(5) . .
C33 N5 Ni2 O21 62.1(5) . .
C37 N5 Ni2 O20 159.9(4) . .
C33 N5 Ni2 O20 -23.6(5) . .
C37 N5 Ni2 O22 -22.7(5) . .
C33 N5 Ni2 O22 153.8(5) . .
C47 N3 Ni4 O17 155.8(4) . .
C43 N3 Ni4 O17 -26.0(4) . .
C47 N3 Ni4 O25 52.4(4) . .
C43 N3 Ni4 O25 -129.4(4) . .
C47 N3 Ni4 N1 18(3) . 1_565
C43 N3 Ni4 N1 -164(2) . 1_565
C47 N3 Ni4 O15 -110.0(4) . 1_455
C43 N3 Ni4 O15 68.2(4) . 1_455
C47 N3 Ni4 O16 -48.5(4) . 1_455
C43 N3 Ni4 O16 129.7(4) . 1_455
C47 N3 Ni4 C30 -79.1(4) . 1_455
C43 N3 Ni4 C30 99.1(4) . 1_455
O1 C1 O2 Ni1 6.2(7) . .
C2 C1 O2 Ni1 -173.6(3) . .
O19 Ni1 O2 C1 -5.7(4) . .
O3 Ni1 O2 C1 169.5(4) 1_655 .
N2 Ni1 O2 C1 84.6(4) . .
N4 Ni1 O2 C1 -94.7(4) 1_545 .
O4 Ni1 O2 C1 173.8(4) 1_655 .
C8 Ni1 O2 C1 170.2(4) 1_655 .
O4 C8 O3 Ni1 6.7(5) . 1_455
C4 C8 O3 Ni1 -172.4(4) . 1_455
O3 C8 O4 Ni1 -6.6(4) . 1_455
C4 C8 O4 Ni1 172.5(4) . 1_455
C5 C6 O5 C9 -18.1(8) . .
C7 C6 O5 C9 167.0(5) . .
C14 C9 O5 C6 -41.2(7) . .
C10 C9 O5 C6 142.0(5) . .
O6 C15 O7 Ni2 140.2(4) . .
C11 C15 O7 Ni2 -44.8(7) . .
O8 Ni2 O7 C15 -102.2(5) 2_656 .
O21 Ni2 O7 C15 -101.1(16) . .
O20 Ni2 O7 C15 -16.8(5) . .
N5 Ni2 O7 C15 74.6(5) . .
O22 Ni2 O7 C15 168.6(5) . .
O9 C16 O8 Ni2 -24.9(9) . 2_656
C12 C16 O8 Ni2 154.3(4) . 2_656
O10 C17 O11 Ni3 35.0(11) . .
O10B C17 O11 Ni3 -24.1(12) . .
C18 C17 O11 Ni3 -171.8(4) . .
O11 Ni3 O11 C17 -64(46) 2_755 .
O24 Ni3 O11 C17 -176.1(6) . .
O24 Ni3 O11 C17 3.9(6) 2_755 .
O23 Ni3 O11 C17 91.1(6) . .
O23 Ni3 O11 C17 -88.9(6) 2_755 .
C23 C22 O14 C24 157.1(5) . .
C21 C22 O14 C24 -25.7(7) . .
C29 C24 O14 C22 143.3(5) . .
C25 C24 O14 C22 -40.6(7) . .
O16 C30 O15 Ni4 5.1(5) . 1_655
C26 C30 O15 Ni4 -175.5(4) . 1_655
O15 C30 O16 Ni4 -5.0(5) . 1_655
C26 C30 O16 Ni4 175.6(4) . 1_655
O18 C31 O17 Ni4 -10.3(7) . .
C28 C31 O17 Ni4 167.8(3) . .
O25 Ni4 O17 C31 -21.4(4) . .
N3 Ni4 O17 C31 -108.5(4) . .
N1 Ni4 O17 C31 69.2(4) 1_565 .
O15 Ni4 O17 C31 162.6(4) 1_455 .
O16 Ni4 O17 C31 164.9(4) 1_455 .
C30 Ni4 O17 C31 165.1(4) 1_455 .

loop_
_platon_squeeze_void_nr
_platon_squeeze_void_average_x
_platon_squeeze_void_average_y
_platon_squeeze_void_average_z
_platon_squeeze_void_volume
_platon_squeeze_void_count_electrons
_platon_squeeze_void_content
1 0.000 0.460 0.500 205 34 ' '
